data_7121490
loop_
_publ_author_name
'Ma\<skovi\'c, Jelena M'
'Hatzidimitriou, Antonios'
'Damjanovi\'c, Ana'
'Stanojkovi\'c, Tatjana P'
'Trifunovi\'c, Sre\'cko R'
'Geronikaki, Athina A.'
'Papagiannopoulou, Dionysia'

_publ_section_title
;
 Synthesis, characterization and biological evaluation of Pd(ii), Cu(ii),
 Re(i) and <sup>99m</sup>Tc(i) thiazole-based complexes.
;
_journal_issue 5
_journal_name_full MedChemComm
_journal_page_first 831
_journal_page_last 842
_journal_paper_doi 10.1039/c8md00067k
_journal_volume 9
_journal_year 2018
_chemical_formula_moiety 'C24 H28 Cl2 Cu1 N4 S4'
_chemical_formula_sum 'C24 H28 Cl2 Cu N4 S4'
_chemical_formula_weight 635.23
_space_group_IT_number 14
_space_group_name_Hall '-P 2ybc'
_space_group_name_H-M_alt 'P 1 21/c 1'
_symmetry_cell_setting monoclinic
_symmetry_Int_Tables_number 14
_symmetry_space_group_name_Hall '-P 2ybc'
_symmetry_space_group_name_H-M 'P 1 21/c 1'
_atom_sites_solution_hydrogens difmap
_atom_sites_solution_primary other
_audit_update_record
;
2018-01-31 deposited with the CCDC.
2018-04-12 downloaded from the CCDC.
;
_cell_angle_alpha 90
_cell_angle_beta 93.416(15)
_cell_angle_gamma 90
_cell_formula_units_Z 2
_cell_length_a 19.911(11)
_cell_length_b 8.771(4)
_cell_length_c 8.088(4)
_cell_measurement_reflns_used 182
_cell_measurement_temperature 295
_cell_measurement_theta_max 20
_cell_measurement_theta_min 15
_cell_volume 1410.0(12)
_computing_cell_refinement 'Apex2 (Bruker AXS, 2006)'
_computing_data_collection 'Apex2 (Bruker AXS, 2006)'
_computing_data_reduction 'Apex2 (Bruker AXS, 2006)'
_computing_molecular_graphics 'CAMERON (Watkin et al., 1996)'
_computing_publication_material 'CRYSTALS (Betteridge et al., 2003)'
_computing_structure_refinement 'CRYSTALS (Betteridge et al., 2003)'
_computing_structure_solution 'Superflip (Palatinus & Chapuis, 2007)'
_diffrn_ambient_temperature 295
_diffrn_measured_fraction_theta_full 0.984
_diffrn_measured_fraction_theta_max 0.971
_diffrn_measurement_device Area
_diffrn_measurement_device_type 'Bruker Kappa Apex2'
_diffrn_measurement_method '\f & \w scans'
_diffrn_radiation_monochromator graphite
_diffrn_radiation_probe x-ray
_diffrn_radiation_type 'Mo K\a'
_diffrn_radiation_wavelength 0.71073
_diffrn_reflns_av_R_equivalents 0.034
_diffrn_reflns_limit_h_max 24
_diffrn_reflns_limit_h_min -23
_diffrn_reflns_limit_k_max 10
_diffrn_reflns_limit_k_min -10
_diffrn_reflns_limit_l_max 9
_diffrn_reflns_limit_l_min 0
_diffrn_reflns_number 23119
_diffrn_reflns_theta_full 25.055
_diffrn_reflns_theta_max 25.830
_diffrn_reflns_theta_min 1.024
_diffrn_standards_number 0
_exptl_absorpt_coefficient_mu 1.282
_exptl_absorpt_correction_T_max 0.93
_exptl_absorpt_correction_T_min 0.81
_exptl_absorpt_correction_type numerical
_exptl_absorpt_process_details
; 
 Analytical Absorption (De Meulenaer & Tompa, 1965) 
;
_exptl_crystal_colour 'light blue'
_exptl_crystal_density_diffrn 1.496
_exptl_crystal_density_method 'not measured'
_exptl_crystal_description plate
_exptl_crystal_F_000 654
_exptl_crystal_size_max 0.170
_exptl_crystal_size_mid 0.160
_exptl_crystal_size_min 0.060
_refine_diff_density_max 0.65
_refine_diff_density_min -0.57
_refine_ls_extinction_method None
_refine_ls_goodness_of_fit_ref 0.9997
_refine_ls_hydrogen_treatment constr
_refine_ls_matrix_type full
_refine_ls_number_parameters 160
_refine_ls_number_reflns 1881
_refine_ls_number_restraints 0
_refine_ls_R_factor_all 0.0712
_refine_ls_R_factor_gt 0.0470
_refine_ls_shift/su_max 0.0003007
_refine_ls_shift/su_mean 0.0000209
_refine_ls_structure_factor_coef Fsqd
_refine_ls_weighting_details
;
 Method, part 1, Chebychev polynomial, (Watkin, 1994, Prince, 1982) 
 [weight] = 1.0/[A~0~*T~0~(x)+A~1~*T~1~(x) ... +A~n-1~]*T~n-1~(x)] 
 where A~i~ are the Chebychev coefficients listed below and x= Fcalc/Fmax 
 Method = Robust Weighting (Prince, 1982) 
 W = [weight] * [1-(deltaF/6*sigmaF)^2^]^2^ 
 A~i~ are: 
 5.13 5.86 3.14 
;
_refine_ls_weighting_scheme calc
_refine_ls_wR_factor_all 0.1036
_refine_ls_wR_factor_gt 0.1012
_refine_ls_wR_factor_ref 0.1012
_reflns_limit_h_max 24
_reflns_limit_h_min -23
_reflns_limit_k_max 10
_reflns_limit_k_min 0
_reflns_limit_l_max 9
_reflns_limit_l_min 0
_reflns_number_gt 1881
_reflns_number_total 2636
_reflns_threshold_expression I>2.0\s(I)
_cod_data_source_file c8md00067k2.cif
_cod_data_source_block 1_CCDC1
_cod_depositor_comments
;
The following automatic conversions were performed:

'_atom_sites_solution_primary' value 'Other' changed to 'other'
according to
/home/data/users/saulius/crontab/automatic-downloads/rss-feeds/RSC/lib/dictionaries/cif_core.dic
dictionary named 'cif_core.dic' version 2.4.2 from 2011-04-26.

Automatic conversion script
Id: cif_fix_values 4973 2017-02-22 13:04:09Z antanas 

 Adding full bibliography for 7121489--7121490.cif.
;
_cod_original_cell_volume 1409.9(12)
_cod_original_sg_symbol_H-M 'P 21/c'
_cod_original_formula_sum 'C24 H28 Cl2 Cu1 N4 S4'
_cod_database_code 7121490

loop_
_symmetry_equiv_pos_as_xyz
x,y,z
-x,-y,-z
-x,y+1/2,-z+1/2
x,-y+1/2,z+1/2

loop_
_atom_site_label
_atom_site_type_symbol
_atom_site_fract_x
_atom_site_fract_y
_atom_site_fract_z
_atom_site_U_iso_or_equiv
_atom_site_occupancy
_atom_site_adp_type
_atom_site_refinement_flags_posn
Cu1 Cu 0.5000 0.5000 1.0000 0.0273 1.0000 Uani S
Cl1 Cl 0.47821(6) 0.23073(13) 0.99698(13) 0.0309 1.0000 Uani .
N1 N 0.55499(19) 0.4718(5) 0.8026(5) 0.0334 1.0000 Uani .
N2 N 0.7487(2) 0.5318(5) 1.4198(5) 0.0358 1.0000 Uani .
C1 C 0.9198(3) 0.5180(6) 1.6163(7) 0.0425 1.0000 Uani .
C2 C 0.9538(3) 0.4805(6) 1.7667(6) 0.0415 1.0000 Uani .
C3 C 0.9215(3) 0.3930(6) 1.8814(7) 0.0427 1.0000 Uani .
C4 C 0.8529(3) 0.3629(6) 1.8592(6) 0.0409 1.0000 Uani .
C5 C 0.8179(3) 0.4098(6) 1.7121(6) 0.0395 1.0000 Uani .
C6 C 0.8511(2) 0.4896(6) 1.5912(6) 0.0389 1.0000 Uani .
C7 C 0.8146(2) 0.5414(6) 1.4406(7) 0.0390 1.0000 Uani .
C8 C 0.7281(3) 0.5849(6) 1.2749(6) 0.0359 1.0000 Uani .
C9 C 0.7739(3) 0.6353(6) 1.1822(6) 0.0402 1.0000 Uani .
C10 C 0.6546(2) 0.5961(6) 1.2478(7) 0.0357 1.0000 Uani .
C11 C 0.6514(3) 0.3814(6) 0.9772(6) 0.0372 1.0000 Uani .
C12 C 0.6260(2) 0.4950(7) 0.8485(6) 0.0382 1.0000 Uani .
S1 S 0.61684(6) 0.42010(15) 1.16828(15) 0.0350 1.0000 Uani .
S2 S 0.85329(7) 0.61345(16) 1.27560(17) 0.0416 1.0000 Uani .
H11 H 0.9431 0.5635 1.5317 0.0509 1.0000 Uiso R
H12 H 0.5487 0.3777 0.7616 0.0497 1.0000 Uiso R
H21 H 0.9978 0.5142 1.7903 0.0500 1.0000 Uiso R
H31 H 0.9460 0.3545 1.9735 0.0512 1.0000 Uiso R
H41 H 0.8306 0.3120 1.9406 0.0490 1.0000 Uiso R
H51 H 0.7722 0.3867 1.6952 0.0469 1.0000 Uiso R
H91 H 0.7653 0.6802 1.0785 0.0483 1.0000 Uiso R
H101 H 0.6343 0.6267 1.3469 0.0427 1.0000 Uiso R
H102 H 0.6458 0.6719 1.1630 0.0432 1.0000 Uiso R
H111 H 0.7000 0.3870 0.9948 0.0449 1.0000 Uiso R
H112 H 0.6388 0.2779 0.9393 0.0447 1.0000 Uiso R
H121 H 0.6508 0.4846 0.7524 0.0456 1.0000 Uiso R
H122 H 0.6311 0.5967 0.8930 0.0459 1.0000 Uiso R
H123 H 0.5415 0.5362 0.7214 0.0498 1.0000 Uiso R

loop_
_atom_site_aniso_label
_atom_site_aniso_U_11
_atom_site_aniso_U_22
_atom_site_aniso_U_33
_atom_site_aniso_U_23
_atom_site_aniso_U_13
_atom_site_aniso_U_12
Cu1 0.0339(4) 0.0250(4) 0.0233(4) 0.0012(3) 0.0038(3) -0.0002(3)
Cl1 0.0373(6) 0.0282(6) 0.0273(6) 0.0007(4) 0.0036(4) -0.0023(5)
N1 0.039(2) 0.032(2) 0.030(2) 0.0021(16) 0.0028(16) 0.0027(18)
N2 0.036(2) 0.030(2) 0.039(2) 0.0014(17) -0.0124(17) 0.0112(17)
C1 0.037(3) 0.045(3) 0.045(3) -0.007(3) -0.007(2) 0.006(2)
C2 0.037(3) 0.044(3) 0.043(3) -0.009(2) -0.004(2) 0.011(2)
C3 0.043(3) 0.039(3) 0.045(3) -0.011(2) -0.009(2) 0.010(2)
C4 0.041(3) 0.041(3) 0.040(3) -0.002(2) -0.005(2) 0.006(2)
C5 0.040(3) 0.040(3) 0.038(3) -0.003(2) -0.004(2) 0.002(2)
C6 0.038(3) 0.035(3) 0.043(3) -0.006(2) -0.008(2) 0.009(2)
C7 0.035(3) 0.035(3) 0.046(3) 0.009(2) -0.002(2) 0.003(2)
C8 0.040(3) 0.035(3) 0.032(3) 0.008(2) -0.005(2) 0.003(2)
C9 0.039(3) 0.039(3) 0.041(3) 0.023(2) -0.005(2) 0.002(2)
C10 0.037(3) 0.029(3) 0.040(3) -0.005(2) -0.004(2) 0.003(2)
C11 0.036(3) 0.036(3) 0.040(3) 0.001(2) 0.002(2) 0.006(2)
C12 0.032(2) 0.054(3) 0.029(2) 0.001(2) 0.0071(19) 0.014(2)
S1 0.0381(7) 0.0351(7) 0.0310(6) 0.0053(5) -0.0043(5) 0.0015(5)
S2 0.0370(7) 0.0446(8) 0.0423(7) 0.0053(6) -0.0067(6) -0.0111(6)

loop_
_atom_type_symbol
_atom_type_scat_dispersion_real
_atom_type_scat_dispersion_imag
_atom_type_scat_Cromer_Mann_a1
_atom_type_scat_Cromer_Mann_b1
_atom_type_scat_Cromer_Mann_a2
_atom_type_scat_Cromer_Mann_b2
_atom_type_scat_Cromer_Mann_a3
_atom_type_scat_Cromer_Mann_b3
_atom_type_scat_Cromer_Mann_a4
_atom_type_scat_Cromer_Mann_b4
_atom_type_scat_Cromer_Mann_c
_atom_type_scat_source
C 0.0033 0.0016 2.3100 20.8439 1.0200 10.2075 1.5886 0.5687 0.8650 51.6512 0.2156 'International Tables Vol C 4.2.6.8 and 6.1.1.4'
H 0.0000 0.0000 0.4930 10.5109 0.3229 26.1257 0.1402 3.1424 0.0408 57.7998 0.0030 'International Tables Vol C 4.2.6.8 and 6.1.1.4'
N 0.0061 0.0033 12.2126 0.0057 3.1322 9.8933 2.0125 28.9975 1.1663 0.5826 -11.5290 'International Tables Vol C 4.2.6.8 and 6.1.1.4'
O 0.0106 0.0060 3.0485 13.2771 2.2868 5.7011 1.5463 0.3239 0.8670 32.9089 0.2508 'International Tables Vol C 4.2.6.8 and 6.1.1.4'
S 0.1246 0.1234 6.9053 1.4679 5.2034 22.2151 1.4379 0.2536 1.5863 56.1720 0.8669 'International Tables Vol C 4.2.6.8 and 6.1.1.4'
Cl 0.1484 0.1585 11.4604 0.0104 7.1964 1.1662 6.2556 18.5194 1.6455 47.7784 -9.5574 'International Tables Vol C 4.2.6.8 and 6.1.1.4'
Cu 0.3201 1.2651 13.3380 3.5828 7.1676 0.2470 5.6158 11.3966 1.6735 64.8126 1.1910 'International Tables Vol C 4.2.6.8 and 6.1.1.4'

loop_
_geom_angle_atom_site_label_1
_geom_angle_site_symmetry_1
_geom_angle_atom_site_label_2
_geom_angle_atom_site_label_3
_geom_angle_site_symmetry_3
_geom_angle
_geom_angle_publ_flag
S1 2_667 Cu1 Cl1 2_667 84.27(6) yes
S1 2_667 Cu1 N1 2_667 82.83(12) yes
Cl1 2_667 Cu1 N1 2_667 88.71(12) yes
S1 2_667 Cu1 Cl1 . 95.73(6) yes
Cl1 2_667 Cu1 Cl1 . 179.995 yes
N1 2_667 Cu1 Cl1 . 91.29(13) yes
S1 2_667 Cu1 N1 . 97.17(12) yes
Cl1 2_667 Cu1 N1 . 91.29(12) yes
N1 2_667 Cu1 N1 . 179.994 yes
Cl1 . Cu1 N1 . 88.71(12) yes
S1 2_667 Cu1 S1 . 179.996 yes
Cl1 2_667 Cu1 S1 . 95.73(4) yes
N1 2_667 Cu1 S1 . 97.17(13) yes
Cl1 . Cu1 S1 . 84.27(4) yes
N1 . Cu1 S1 . 82.83(13) yes
Cu1 . N1 C12 . 110.4(3) yes
Cu1 . N1 H12 . 109.7 no
C12 . N1 H12 . 109.6 no
Cu1 . N1 H123 . 110.6 no
C12 . N1 H123 . 110.1 no
H12 . N1 H123 . 106.3 no
C7 . N2 C8 . 110.5(4) yes
C2 . C1 C6 . 120.4(5) yes
C2 . C1 H11 . 120.0 no
C6 . C1 H11 . 119.6 no
C1 . C2 C3 . 119.4(5) yes
C1 . C2 H21 . 120.3 no
C3 . C2 H21 . 120.3 no
C2 . C3 C4 . 120.5(5) yes
C2 . C3 H31 . 119.6 no
C4 . C3 H31 . 119.8 no
C3 . C4 C5 . 119.2(5) yes
C3 . C4 H41 . 120.5 no
C5 . C4 H41 . 120.3 no
C4 . C5 C6 . 120.4(5) yes
C4 . C5 H51 . 119.4 no
C6 . C5 H51 . 120.2 no
C5 . C6 C1 . 119.3(5) yes
C5 . C6 C7 . 120.5(5) yes
C1 . C6 C7 . 120.2(5) yes
C6 . C7 N2 . 122.1(5) yes
C6 . C7 S2 . 123.1(4) yes
N2 . C7 S2 . 114.7(4) yes
N2 . C8 C9 . 116.6(5) yes
N2 . C8 C10 . 114.5(4) yes
C9 . C8 C10 . 128.4(5) yes
C8 . C9 S2 . 111.6(4) yes
C8 . C9 H91 . 124.6 no
S2 . C9 H91 . 123.7 no
C8 . C10 S1 . 112.5(4) yes
C8 . C10 H101 . 111.1 no
S1 . C10 H101 . 110.4 no
C8 . C10 H102 . 106.8 no
S1 . C10 H102 . 106.3 no
H101 . C10 H102 . 109.5 no
C12 . C11 S1 . 110.3(3) yes
C12 . C11 H111 . 111.0 no
S1 . C11 H111 . 107.4 no
C12 . C11 H112 . 109.0 no
S1 . C11 H112 . 110.1 no
H111 . C11 H112 . 109.0 no
C11 . C12 N1 . 111.4(4) yes
C11 . C12 H121 . 109.5 no
N1 . C12 H121 . 108.8 no
C11 . C12 H122 . 109.3 no
N1 . C12 H122 . 107.7 no
H121 . C12 H122 . 110.3 no
Cu1 . S1 C10 . 106.39(16) yes
Cu1 . S1 C11 . 88.72(18) yes
C10 . S1 C11 . 107.4(3) yes
C9 . S2 C7 . 86.5(2) yes

loop_
_geom_bond_atom_site_label_1
_geom_bond_atom_site_label_2
_geom_bond_site_symmetry_2
_geom_bond_distance
_geom_bond_publ_flag
Cu1 S1 2_667 2.7163(16) yes
Cu1 Cl1 2_667 2.4010(16) yes
Cu1 N1 2_667 2.004(4) yes
Cu1 Cl1 . 2.4010(16) yes
Cu1 N1 . 2.004(4) yes
Cu1 S1 . 2.7163(16) yes
N1 C12 . 1.455(6) yes
N1 H12 . 0.895 no
N1 H123 . 0.895 no
N2 C7 . 1.316(6) yes
N2 C8 . 1.305(6) yes
C1 C2 . 1.397(7) yes
C1 C6 . 1.392(7) yes
C1 H11 . 0.938 no
C2 C3 . 1.391(8) yes
C2 H21 . 0.934 no
C3 C4 . 1.392(7) yes
C3 H31 . 0.929 no
C4 C5 . 1.405(7) yes
C4 H41 . 0.931 no
C5 C6 . 1.400(7) yes
C5 H51 . 0.933 no
C6 C7 . 1.454(7) yes
C7 S2 . 1.701(5) yes
C8 C9 . 1.292(7) yes
C8 C10 . 1.470(7) yes
C9 S2 . 1.722(5) yes
C9 H91 . 0.933 no
C10 S1 . 1.817(5) yes
C10 H101 . 0.957 no
C10 H102 . 0.964 no
C11 C12 . 1.506(7) yes
C11 S1 . 1.762(5) yes
C11 H111 . 0.971 no
C11 H112 . 0.986 no
C12 H121 . 0.949 no
C12 H122 . 0.965 no
